data_1567886
loop_
_publ_author_name
'Mohamed-Ezzat, Reham A.'
'Kariuki, Benson M.'
'Azzam, Rasha A.'

_publ_section_title
;
 Morpholin-4-ium
 [5-cyano-6-(4-methylphenyl)-4-(morpholin-4-yl)pyrimidin-2-yl](phenylsulfonyl)amide
;
_journal_coeditor_code HB4417
_journal_issue 11
_journal_name_full IUCrData
_journal_page_first x221033
_journal_paper_doi 10.1107/S2414314622010331
_journal_volume 7
_journal_year 2022
_chemical_formula_iupac 'C4 H10 N O +, C22 H20 N5 O3 S -'
_chemical_formula_moiety 'C4 H10 N O +, C22 H20 N5 O3 S -'
_chemical_formula_sum 'C26 H30 N6 O4 S'
_chemical_formula_weight 522.62
_chemical_name_systematic
'Morpholin-4-ium [5-cyano-6-(4-methylphenyl)-4-(morpholin-4-yl)pyrimidin-2-yl](phenylsulfonyl)amide'
_space_group_crystal_system monoclinic
_space_group_IT_number 14
_space_group_name_Hall '-P 2yn'
_space_group_name_H-M_alt 'P 1 21/n 1'
_atom_sites_solution_hydrogens geom
_atom_sites_solution_primary direct
_audit_creation_method SHELXL-2018/1
_cell_angle_alpha 90
_cell_angle_beta 99.964(3)
_cell_angle_gamma 90
_cell_formula_units_Z 4
_cell_length_a 10.4177(4)
_cell_length_b 11.7104(3)
_cell_length_c 21.5388(7)
_cell_measurement_reflns_used 9606
_cell_measurement_temperature 296(2)
_cell_measurement_theta_max 28.7040
_cell_measurement_theta_min 3.8190
_cell_volume 2588.00(15)
_computing_cell_refinement
;
CrysAlis PRO (Rigaku OD, 2021)
;
_computing_data_collection
;
CrysAlis PRO (Rigaku OD, 2021)
;
_computing_data_reduction
;
CrysAlis PRO (Rigaku OD, 2021)
;
_computing_molecular_graphics
;
ORTEP-3 for Windows (Farrugia, 2012)
;
_computing_publication_material
;
ORTEP-3 for Windows (Farrugia, 2012)
;
_computing_structure_refinement
;
SHELXL (Sheldrick, 2015)
;
_computing_structure_solution
;
SHELXS (Sheldrick, 2008)
;
_diffrn_ambient_temperature 296(2)
_diffrn_measured_fraction_theta_full 0.998
_diffrn_measured_fraction_theta_max 0.864
_diffrn_measurement_device_type 'SuperNova, Dual, Cu at home/near, Atlas'
_diffrn_measurement_method '\w scans'
_diffrn_radiation_type MoK\a
_diffrn_radiation_wavelength 0.71073
_diffrn_reflns_av_R_equivalents 0.0264
_diffrn_reflns_av_unetI/netI 0.0280
_diffrn_reflns_limit_h_max 13
_diffrn_reflns_limit_h_min -14
_diffrn_reflns_limit_k_max 16
_diffrn_reflns_limit_k_min -15
_diffrn_reflns_limit_l_max 28
_diffrn_reflns_limit_l_min -29
_diffrn_reflns_number 24156
_diffrn_reflns_theta_full 25.242
_diffrn_reflns_theta_max 29.618
_diffrn_reflns_theta_min 3.366
_diffrn_standards_interval_count 0
_diffrn_standards_interval_time 0
_diffrn_standards_number 0
_exptl_absorpt_coefficient_mu 0.170
_exptl_absorpt_correction_T_max 1.000
_exptl_absorpt_correction_T_min 0.468
_exptl_absorpt_correction_type gaussian
_exptl_absorpt_process_details
;
(CrysAlisPro; Rigaku OD, 2021)
;
_exptl_crystal_colour colourless
_exptl_crystal_density_diffrn 1.341
_exptl_crystal_description block
_exptl_crystal_F_000 1104
_exptl_crystal_size_max 0.59
_exptl_crystal_size_mid 0.39
_exptl_crystal_size_min 0.22
_refine_diff_density_max 0.248
_refine_diff_density_min -0.423
_refine_ls_extinction_method none
_refine_ls_goodness_of_fit_ref 1.066
_refine_ls_hydrogen_treatment constr
_refine_ls_matrix_type full
_refine_ls_number_parameters 335
_refine_ls_number_reflns 6299
_refine_ls_number_restraints 0
_refine_ls_restrained_S_all 1.066
_refine_ls_R_factor_all 0.0666
_refine_ls_R_factor_gt 0.0473
_refine_ls_shift/su_max 0.001
_refine_ls_shift/su_mean 0.000
_refine_ls_structure_factor_coef Fsqd
_refine_ls_weighting_details 'w=1/[\s^2^(Fo^2^)+(0.0510P)^2^+1.0570P] where P=(Fo^2^+2Fc^2^)/3'
_refine_ls_weighting_scheme calc
_refine_ls_wR_factor_gt 0.1170
_refine_ls_wR_factor_ref 0.1299
_reflns_number_gt 4792
_reflns_number_total 6299
_reflns_threshold_expression 'I > 2\s(I)'
_cod_data_source_file hb4417.cif
_cod_data_source_block I
_cod_original_sg_symbol_H-M 'P 21/n'
_cod_database_code 1567886
_shelx_space_group_comment
;
The symmetry employed for this shelxl refinement is uniquely defined
by the following loop, which should always be used as a source of
symmetry information in preference to the above space-group names.
They are only intended as comments.
;
_shelx_estimated_absorpt_t_min 0.907
_shelx_estimated_absorpt_t_max 0.964

loop_
_space_group_symop_operation_xyz
'x, y, z'
'-x+1/2, y+1/2, -z+1/2'
'-x, -y, -z'
'x-1/2, -y-1/2, z-1/2'

loop_
_atom_site_type_symbol
_atom_site_label
_atom_site_fract_x
_atom_site_fract_y
_atom_site_fract_z
_atom_site_U_iso_or_equiv
_atom_site_adp_type
_atom_site_calc_flag
_atom_site_occupancy
_atom_site_disorder_assembly
_atom_site_disorder_group
C C1 0.39746(16) 0.55594(15) 0.26967(8) 0.0364(4) Uani d 1 . .
C C2 0.4004(2) 0.6037(2) 0.21176(9) 0.0554(5) Uani d 1 . .
H H2 0.431138 0.677645 0.208445 0.066 Uiso calc 1 . .
C C3 0.3566(3) 0.5391(3) 0.15822(11) 0.0751(8) Uani d 1 . .
H H3 0.355923 0.570912 0.118600 0.090 Uiso calc 1 . .
C C4 0.3144(2) 0.4296(3) 0.16295(12) 0.0723(8) Uani d 1 . .
H H4 0.287794 0.386557 0.126719 0.087 Uiso calc 1 . .
C C5 0.3111(2) 0.3831(2) 0.22091(13) 0.0661(7) Uani d 1 . .
H H5 0.281315 0.308830 0.224035 0.079 Uiso calc 1 . .
C C6 0.3517(2) 0.44611(17) 0.27452(10) 0.0512(5) Uani d 1 . .
H H6 0.348518 0.414928 0.313928 0.061 Uiso calc 1 . .
C C7 0.64862(16) 0.52093(14) 0.37849(7) 0.0329(4) Uani d 1 . .
C C8 0.80885(17) 0.51091(14) 0.31695(8) 0.0338(4) Uani d 1 . .
C C9 0.88299(16) 0.43727(14) 0.36271(8) 0.0339(4) Uani d 1 . .
C C10 0.82690(16) 0.40889(14) 0.41528(8) 0.0338(4) Uani d 1 . .
C C11 0.7780(2) 0.64082(18) 0.22731(10) 0.0513(5) Uani d 1 . .
H H11A 0.728043 0.684328 0.253162 0.062 Uiso calc 1 . .
H H11B 0.717953 0.607433 0.192622 0.062 Uiso calc 1 . .
C C12 0.8723(3) 0.7172(2) 0.20250(13) 0.0690(7) Uani d 1 . .
H H12A 0.824400 0.776570 0.176883 0.083 Uiso calc 1 . .
H H12B 0.928029 0.753801 0.237609 0.083 Uiso calc 1 . .
C C13 1.0217(3) 0.5704(3) 0.20295(15) 0.0853(9) Uani d 1 . .
H H13A 1.080848 0.605144 0.237535 0.102 Uiso calc 1 . .
H H13B 1.073593 0.529160 0.177068 0.102 Uiso calc 1 . .
C C14 0.9353(2) 0.48884(19) 0.22871(10) 0.0526(5) Uani d 1 . .
H H14A 0.882101 0.447882 0.194430 0.063 Uiso calc 1 . .
H H14B 0.987657 0.433602 0.255552 0.063 Uiso calc 1 . .
C C15 1.01574(18) 0.40786(16) 0.36277(9) 0.0408(4) Uani d 1 . .
C C16 0.89636(17) 0.33313(15) 0.46580(8) 0.0365(4) Uani d 1 . .
C C17 0.95107(19) 0.23040(16) 0.45184(9) 0.0443(4) Uani d 1 . .
H H17 0.940804 0.205576 0.410260 0.053 Uiso calc 1 . .
C C18 1.0208(2) 0.16462(18) 0.49937(10) 0.0509(5) Uani d 1 . .
H H18 1.055758 0.095288 0.489394 0.061 Uiso calc 1 . .
C C19 1.0396(2) 0.20040(19) 0.56175(10) 0.0516(5) Uani d 1 . .
C C20 0.9792(2) 0.29990(19) 0.57567(9) 0.0538(5) Uani d 1 . .
H H20 0.986764 0.322991 0.617454 0.065 Uiso calc 1 . .
C C21 0.9077(2) 0.36606(17) 0.52859(9) 0.0455(4) Uani d 1 . .
H H21 0.867217 0.432463 0.538977 0.055 Uiso calc 1 . .
C C22 1.1275(3) 0.1340(3) 0.61238(13) 0.0786(8) Uani d 1 . .
H H22A 1.212050 0.169081 0.620502 0.118 Uiso calc 1 . .
H H22B 1.135534 0.056836 0.598458 0.118 Uiso calc 1 . .
H H22C 1.090822 0.133863 0.650304 0.118 Uiso calc 1 . .
C C23 0.5070(3) 0.14024(18) 0.53116(11) 0.0636(6) Uani d 1 . .
H H23A 0.543086 0.063991 0.537983 0.076 Uiso calc 1 . .
H H23B 0.494986 0.170698 0.571640 0.076 Uiso calc 1 . .
C C24 0.6004(2) 0.21430(19) 0.50402(11) 0.0567(5) Uani d 1 . .
H H24A 0.682757 0.217948 0.532919 0.068 Uiso calc 1 . .
H H24B 0.616321 0.182007 0.464587 0.068 Uiso calc 1 . .
C C25 0.3288(2) 0.2453(2) 0.48171(14) 0.0689(7) Uani d 1 . .
H H25A 0.316172 0.275345 0.522183 0.083 Uiso calc 1 . .
H H25B 0.244099 0.240285 0.454790 0.083 Uiso calc 1 . .
C C26 0.4142(2) 0.32545(19) 0.45255(11) 0.0546(5) Uani d 1 . .
H H26A 0.422374 0.298634 0.410798 0.066 Uiso calc 1 . .
H H26B 0.375257 0.400904 0.448447 0.066 Uiso calc 1 . .
O O1 0.32666(13) 0.65594(12) 0.36557(6) 0.0501(3) Uani d 1 . .
O O2 0.50656(15) 0.73961(11) 0.32196(7) 0.0514(4) Uani d 1 . .
O O3 0.9501(2) 0.65779(19) 0.16615(10) 0.0938(7) Uani d 1 . .
O O4 0.38439(18) 0.13440(13) 0.49027(8) 0.0684(5) Uani d 1 . .
S S1 0.44351(4) 0.63797(4) 0.33901(2) 0.03651(13) Uani d 1 . .
N N1 0.53251(14) 0.55919(12) 0.39007(6) 0.0361(3) Uani d 1 . .
N N2 0.71172(14) 0.44877(12) 0.42381(6) 0.0356(3) Uani d 1 . .
N N3 0.69318(14) 0.54979(12) 0.32594(6) 0.0358(3) Uani d 1 . .
N N4 0.85165(15) 0.55056(13) 0.26502(7) 0.0420(4) Uani d 1 . .
N N5 1.12314(18) 0.38456(18) 0.36510(9) 0.0609(5) Uani d 1 . .
N N6 0.54503(16) 0.33128(13) 0.49288(7) 0.0438(4) Uani d 1 . .
H H6A 0.538585 0.363750 0.529578 0.053 Uiso calc 1 . .
H H6B 0.597821 0.373892 0.474098 0.053 Uiso calc 1 . .

loop_
_atom_site_aniso_label
_atom_site_aniso_U_11
_atom_site_aniso_U_22
_atom_site_aniso_U_33
_atom_site_aniso_U_12
_atom_site_aniso_U_13
_atom_site_aniso_U_23
C1 0.0308(9) 0.0433(9) 0.0350(8) 0.0055(7) 0.0054(7) -0.0001(7)
C2 0.0581(13) 0.0678(13) 0.0411(10) -0.0057(11) 0.0112(9) 0.0056(10)
C3 0.0694(16) 0.122(2) 0.0347(11) -0.0027(16) 0.0102(11) -0.0037(13)
C4 0.0519(14) 0.100(2) 0.0617(15) 0.0027(13) -0.0006(11) -0.0382(15)
C5 0.0566(14) 0.0577(13) 0.0773(17) -0.0040(11) -0.0074(12) -0.0182(12)
C6 0.0500(12) 0.0493(11) 0.0509(11) -0.0036(9) -0.0009(9) 0.0020(9)
C7 0.0333(9) 0.0354(8) 0.0294(8) -0.0023(7) 0.0041(6) -0.0007(6)
C8 0.0346(9) 0.0334(8) 0.0339(8) -0.0013(7) 0.0069(7) 0.0005(7)
C9 0.0305(8) 0.0341(8) 0.0369(8) -0.0008(7) 0.0053(7) 0.0010(7)
C10 0.0336(9) 0.0328(8) 0.0334(8) -0.0042(7) 0.0011(7) -0.0001(7)
C11 0.0461(11) 0.0605(12) 0.0497(11) 0.0153(9) 0.0151(9) 0.0198(10)
C12 0.0693(15) 0.0678(15) 0.0767(16) 0.0169(12) 0.0319(13) 0.0358(13)
C13 0.0701(17) 0.106(2) 0.0923(19) 0.0398(16) 0.0503(15) 0.0471(17)
C14 0.0600(13) 0.0591(12) 0.0410(10) 0.0185(10) 0.0153(9) 0.0032(9)
C15 0.0388(10) 0.0422(9) 0.0420(10) 0.0012(8) 0.0082(8) 0.0065(8)
C16 0.0333(9) 0.0389(9) 0.0357(9) -0.0031(7) 0.0017(7) 0.0057(7)
C17 0.0464(11) 0.0440(10) 0.0432(10) 0.0017(8) 0.0097(8) 0.0054(8)
C18 0.0478(11) 0.0475(11) 0.0592(12) 0.0074(9) 0.0144(9) 0.0167(9)
C19 0.0419(11) 0.0552(12) 0.0552(12) -0.0031(9) 0.0013(9) 0.0230(10)
C20 0.0596(13) 0.0596(13) 0.0378(10) -0.0091(10) -0.0043(9) 0.0067(9)
C21 0.0495(11) 0.0442(10) 0.0400(10) -0.0004(8) 0.0004(8) 0.0007(8)
C22 0.0641(16) 0.0932(19) 0.0734(17) 0.0086(14) -0.0025(13) 0.0425(15)
C23 0.0891(18) 0.0418(11) 0.0547(13) -0.0095(11) -0.0024(12) -0.0006(10)
C24 0.0597(13) 0.0531(12) 0.0534(12) 0.0034(10) -0.0011(10) -0.0020(10)
C25 0.0554(14) 0.0606(14) 0.0907(18) -0.0143(11) 0.0129(13) 0.0042(13)
C26 0.0467(12) 0.0561(12) 0.0596(13) -0.0036(9) 0.0053(10) 0.0086(10)
O1 0.0445(8) 0.0598(8) 0.0491(8) 0.0160(6) 0.0165(6) -0.0027(6)
O2 0.0632(9) 0.0348(7) 0.0568(8) -0.0026(6) 0.0120(7) 0.0027(6)
O3 0.0915(14) 0.1168(16) 0.0896(13) 0.0481(12) 0.0616(11) 0.0614(12)
O4 0.0789(12) 0.0474(8) 0.0741(11) -0.0195(8) 0.0002(9) -0.0010(8)
S1 0.0395(2) 0.0355(2) 0.0353(2) 0.00451(17) 0.00866(17) -0.00001(17)
N1 0.0350(8) 0.0425(8) 0.0317(7) 0.0021(6) 0.0082(6) 0.0022(6)
N2 0.0342(8) 0.0398(8) 0.0328(7) -0.0002(6) 0.0055(6) 0.0040(6)
N3 0.0339(8) 0.0409(8) 0.0331(7) 0.0016(6) 0.0074(6) 0.0050(6)
N4 0.0426(9) 0.0447(8) 0.0425(8) 0.0106(7) 0.0180(7) 0.0120(7)
N5 0.0420(10) 0.0787(13) 0.0635(12) 0.0099(9) 0.0131(8) 0.0145(10)
N6 0.0511(9) 0.0461(9) 0.0358(8) -0.0075(7) 0.0116(7) 0.0019(7)

loop_
_atom_type_symbol
_atom_type_description
_atom_type_scat_dispersion_real
_atom_type_scat_dispersion_imag
_atom_type_scat_source
C C 0.0033 0.0016 'International Tables Vol C Tables 4.2.6.8 and 6.1.1.4'
H H 0.0000 0.0000 'International Tables Vol C Tables 4.2.6.8 and 6.1.1.4'
O O 0.0106 0.0060 'International Tables Vol C Tables 4.2.6.8 and 6.1.1.4'
S S 0.1246 0.1234 'International Tables Vol C Tables 4.2.6.8 and 6.1.1.4'
N N 0.0061 0.0033 'International Tables Vol C Tables 4.2.6.8 and 6.1.1.4'

loop_
_geom_angle_atom_site_label_1
_geom_angle_atom_site_label_2
_geom_angle_atom_site_label_3
_geom_angle_site_symmetry_1
_geom_angle_site_symmetry_3
_geom_angle
_geom_angle_publ_flag
C2 C1 C6 . . 120.69(18) ?
C2 C1 S1 . . 120.00(15) ?
C6 C1 S1 . . 119.20(14) ?
C1 C2 C3 . . 118.5(2) ?
C1 C2 H2 . . 120.8 ?
C3 C2 H2 . . 120.8 ?
C4 C3 C2 . . 120.9(2) ?
C4 C3 H3 . . 119.5 ?
C2 C3 H3 . . 119.5 ?
C3 C4 C5 . . 120.1(2) ?
C3 C4 H4 . . 120.0 ?
C5 C4 H4 . . 120.0 ?
C4 C5 C6 . . 120.1(2) ?
C4 C5 H5 . . 120.0 ?
C6 C5 H5 . . 120.0 ?
C5 C6 C1 . . 119.8(2) ?
C5 C6 H6 . . 120.1 ?
C1 C6 H6 . . 120.1 ?
N3 C7 N1 . . 121.60(15) ?
N3 C7 N2 . . 124.35(16) ?
N1 C7 N2 . . 114.01(15) ?
N3 C8 N4 . . 115.94(15) ?
N3 C8 C9 . . 119.96(15) ?
N4 C8 C9 . . 124.00(16) ?
C10 C9 C15 . . 118.84(15) ?
C10 C9 C8 . . 116.65(15) ?
C15 C9 C8 . . 123.66(16) ?
N2 C10 C9 . . 122.75(15) ?
N2 C10 C16 . . 116.35(16) ?
C9 C10 C16 . . 120.89(16) ?
N4 C11 C12 . . 108.46(17) ?
N4 C11 H11A . . 110.0 ?
C12 C11 H11A . . 110.0 ?
N4 C11 H11B . . 110.0 ?
C12 C11 H11B . . 110.0 ?
H11A C11 H11B . . 108.4 ?
O3 C12 C11 . . 112.4(2) ?
O3 C12 H12A . . 109.1 ?
C11 C12 H12A . . 109.1 ?
O3 C12 H12B . . 109.1 ?
C11 C12 H12B . . 109.1 ?
H12A C12 H12B . . 107.9 ?
O3 C13 C14 . . 112.2(2) ?
O3 C13 H13A . . 109.2 ?
C14 C13 H13A . . 109.2 ?
O3 C13 H13B . . 109.2 ?
C14 C13 H13B . . 109.2 ?
H13A C13 H13B . . 107.9 ?
N4 C14 C13 . . 109.8(2) ?
N4 C14 H14A . . 109.7 ?
C13 C14 H14A . . 109.7 ?
N4 C14 H14B . . 109.7 ?
C13 C14 H14B . . 109.7 ?
H14A C14 H14B . . 108.2 ?
N5 C15 C9 . . 177.6(2) ?
C17 C16 C21 . . 118.84(16) ?
C17 C16 C10 . . 121.61(16) ?
C21 C16 C10 . . 119.55(16) ?
C18 C17 C16 . . 120.40(19) ?
C18 C17 H17 . . 119.8 ?
C16 C17 H17 . . 119.8 ?
C17 C18 C19 . . 121.1(2) ?
C17 C18 H18 . . 119.5 ?
C19 C18 H18 . . 119.5 ?
C20 C19 C18 . . 118.13(18) ?
C20 C19 C22 . . 121.3(2) ?
C18 C19 C22 . . 120.6(2) ?
C19 C20 C21 . . 121.3(2) ?
C19 C20 H20 . . 119.3 ?
C21 C20 H20 . . 119.3 ?
C20 C21 C16 . . 120.01(19) ?
C20 C21 H21 . . 120.0 ?
C16 C21 H21 . . 120.0 ?
C19 C22 H22A . . 109.5 ?
C19 C22 H22B . . 109.5 ?
H22A C22 H22B . . 109.5 ?
C19 C22 H22C . . 109.5 ?
H22A C22 H22C . . 109.5 ?
H22B C22 H22C . . 109.5 ?
O4 C23 C24 . . 111.16(18) ?
O4 C23 H23A . . 109.4 ?
C24 C23 H23A . . 109.4 ?
O4 C23 H23B . . 109.4 ?
C24 C23 H23B . . 109.4 ?
H23A C23 H23B . . 108.0 ?
N6 C24 C23 . . 109.7(2) ?
N6 C24 H24A . . 109.7 ?
C23 C24 H24A . . 109.7 ?
N6 C24 H24B . . 109.7 ?
C23 C24 H24B . . 109.7 ?
H24A C24 H24B . . 108.2 ?
O4 C25 C26 . . 111.5(2) ?
O4 C25 H25A . . 109.3 ?
C26 C25 H25A . . 109.3 ?
O4 C25 H25B . . 109.3 ?
C26 C25 H25B . . 109.3 ?
H25A C25 H25B . . 108.0 ?
N6 C26 C25 . . 109.50(18) ?
N6 C26 H26A . . 109.8 ?
C25 C26 H26A . . 109.8 ?
N6 C26 H26B . . 109.8 ?
C25 C26 H26B . . 109.8 ?
H26A C26 H26B . . 108.2 ?
C12 O3 C13 . . 110.05(19) ?
C25 O4 C23 . . 109.80(17) ?
O2 S1 O1 . . 115.69(9) ?
O2 S1 N1 . . 114.60(8) ?
O1 S1 N1 . . 103.82(8) ?
O2 S1 C1 . . 107.62(9) ?
O1 S1 C1 . . 106.78(8) ?
N1 S1 C1 . . 107.86(8) ?
C7 N1 S1 . . 119.59(12) ?
C10 N2 C7 . . 116.83(15) ?
C8 N3 C7 . . 119.39(15) ?
C8 N4 C14 . . 125.78(15) ?
C8 N4 C11 . . 119.25(15) ?
C14 N4 C11 . . 111.35(15) ?
C26 N6 C24 . . 110.01(16) ?
C26 N6 H6A . . 109.7 ?
C24 N6 H6A . . 109.7 ?
C26 N6 H6B . . 109.7 ?
C24 N6 H6B . . 109.7 ?
H6A N6 H6B . . 108.2 ?

loop_
_geom_bond_atom_site_label_1
_geom_bond_atom_site_label_2
_geom_bond_site_symmetry_2
_geom_bond_distance
_geom_bond_publ_flag
C1 C2 . 1.372(3) ?
C1 C6 . 1.382(3) ?
C1 S1 . 1.7708(17) ?
C2 C3 . 1.389(3) ?
C2 H2 . 0.9300 ?
C3 C4 . 1.365(4) ?
C3 H3 . 0.9300 ?
C4 C5 . 1.368(4) ?
C4 H4 . 0.9300 ?
C5 C6 . 1.374(3) ?
C5 H5 . 0.9300 ?
C6 H6 . 0.9300 ?
C7 N3 . 1.339(2) ?
C7 N1 . 1.353(2) ?
C7 N2 . 1.370(2) ?
C8 N3 . 1.333(2) ?
C8 N4 . 1.356(2) ?
C8 C9 . 1.431(2) ?
C9 C10 . 1.401(2) ?
C9 C15 . 1.425(3) ?
C10 N2 . 1.330(2) ?
C10 C16 . 1.491(2) ?
C11 N4 . 1.466(2) ?
C11 C12 . 1.494(3) ?
C11 H11A . 0.9700 ?
C11 H11B . 0.9700 ?
C12 O3 . 1.405(3) ?
C12 H12A . 0.9700 ?
C12 H12B . 0.9700 ?
C13 O3 . 1.423(3) ?
C13 C14 . 1.484(4) ?
C13 H13A . 0.9700 ?
C13 H13B . 0.9700 ?
C14 N4 . 1.459(2) ?
C14 H14A . 0.9700 ?
C14 H14B . 0.9700 ?
C15 N5 . 1.144(2) ?
C16 C17 . 1.386(3) ?
C16 C21 . 1.392(3) ?
C17 C18 . 1.383(3) ?
C17 H17 . 0.9300 ?
C18 C19 . 1.389(3) ?
C18 H18 . 0.9300 ?
C19 C20 . 1.381(3) ?
C19 C22 . 1.513(3) ?
C20 C21 . 1.387(3) ?
C20 H20 . 0.9300 ?
C21 H21 . 0.9300 ?
C22 H22A . 0.9600 ?
C22 H22B . 0.9600 ?
C22 H22C . 0.9600 ?
C23 O4 . 1.423(3) ?
C23 C24 . 1.495(3) ?
C23 H23A . 0.9700 ?
C23 H23B . 0.9700 ?
C24 N6 . 1.490(3) ?
C24 H24A . 0.9700 ?
C24 H24B . 0.9700 ?
C25 O4 . 1.421(3) ?
C25 C26 . 1.504(3) ?
C25 H25A . 0.9700 ?
C25 H25B . 0.9700 ?
C26 N6 . 1.486(3) ?
C26 H26A . 0.9700 ?
C26 H26B . 0.9700 ?
O1 S1 . 1.4472(14) ?
O2 S1 . 1.4375(14) ?
S1 N1 . 1.6023(14) ?
N6 H6A . 0.8900 ?
N6 H6B . 0.8900 ?

loop_
_geom_hbond_atom_site_label_D
_geom_hbond_atom_site_label_H
_geom_hbond_atom_site_label_A
_geom_hbond_site_symmetry_A
_geom_hbond_distance_DH
_geom_hbond_distance_HA
_geom_hbond_distance_DA
_geom_hbond_angle_DHA
_geom_hbond_publ_flag
N6 H6A O1 3_666 0.89 2.45 3.113(2) 131 yes
N6 H6A N1 3_666 0.89 2.19 3.059(2) 165 yes
N6 H6B N2 . 0.89 1.95 2.831(2) 171 yes

loop_
_geom_torsion_atom_site_label_1
_geom_torsion_atom_site_label_2
_geom_torsion_atom_site_label_3
_geom_torsion_atom_site_label_4
_geom_torsion_site_symmetry_1
_geom_torsion_site_symmetry_2
_geom_torsion_site_symmetry_3
_geom_torsion_site_symmetry_4
_geom_torsion
_geom_torsion_publ_flag
C7 N1 S1 C1 . . . . 63.74(15) ?
N3 C7 N1 S1 . . . . 1.9(2) ?
